data_2101578
loop_
_publ_author_name
'Abrahams, S. C.'

_publ_section_title
;
 New ferroelectric inorganic materials predicted in point group
 4<i>mm</i>
;
_journal_issue 5
_journal_name_full 'Acta Crystallographica Section B'
_journal_page_first 790
_journal_page_last 805
_journal_paper_doi 10.1107/S0108768196004594
_journal_volume 52
_journal_year 1996
_chemical_formula_sum 'N2 S4'
_symmetry_cell_setting tetragonal
_symmetry_space_group_name_Hall 'P 4n -2n'
_symmetry_space_group_name_H-M 'P 42 n m'
_cell_angle_alpha 90.0
_cell_angle_beta 90.0
_cell_angle_gamma 90.0
_cell_length_a 11.146(4)
_cell_length_b 11.146(4)
_cell_length_c 3.7730(10)
_cell_volume 468.7(3)
_diffrn_radiation_type MoK\a
_diffrn_radiation_wavelength 0.71069
_cod_data_source_file an0527.cif
_cod_data_source_block AN0527d
_cod_database_code 2101578

loop_
_atom_site_label
_atom_site_fract_x
_atom_site_fract_y
_atom_site_fract_z
S1 .38869(9) .38869 .61889
S2 .17863(9) .17863 .5641(7)
S3 .14505(9) .34959(9) .3811(6)
N1 .2569(3) .4308(3) .5558(13)
